data_1536037
loop_
_publ_author_name
'Vigdorchik, A.G.'
'Malinovskii, Yu.A.'
'Dryuchko, A.G.'

_publ_section_title
;
 Preparation and crystal structure of cesium-lanthanum nitrate Cs2: La (N
 O3)5 (H2 O)2:
;
_journal_name_full Kristallografiya
_journal_page_first 1395
_journal_page_last 1398
_journal_volume 35
_journal_year 1990
_chemical_formula_sum 'Cs2 H4 La N5 O17'
_chemical_name_systematic 'Cs2 (La (N O3)5 (H2 O)2)'
_space_group_crystal_system monoclinic
_space_group_IT_number 15
_space_group_name_Hall '-I 2ya'
_space_group_name_H-M_alt 'I 1 2/a 1'
_cell_angle_alpha 90
_cell_angle_beta 103.2
_cell_angle_gamma 90
_cell_formula_units_Z 4
_cell_length_a 10.868
_cell_length_b 9.063
_cell_length_c 17.557
_cell_volume 1683.616
_citation_journal_id_ASTM KRISAJ
_cod_data_source_file Vigdorchik_KRISAJ_1990_1061.cif
_cod_data_source_block H4Cs2La1N5O17
_cod_original_formula_sum 'H4 Cs2 La1 N5 O17'
_cod_database_code 1536037

loop_
_space_group_symop_id
_space_group_symop_operation_xyz
1 x,y,z
2 -x+1/2,y,-z
3 -x,-y,-z
4 x-1/2,-y,z
5 x+1/2,y+1/2,z+1/2
6 -x+1,y+1/2,-z+1/2
7 -x+1/2,-y+1/2,-z+1/2
8 x,-y+1/2,z+1/2

loop_
_atom_site_label
_atom_site_type_symbol
_atom_site_fract_x
_atom_site_fract_y
_atom_site_fract_z
_atom_site_occupancy
_atom_site_U_iso_or_equiv
O4 O-2 0.1541 0.0008 0.0538 1 0.0
O1 O-2 0.1469 0.2923 0.1252 1 0.0
La1 La+3 0.25 0.2445 0 1 0.0
Cs1 Cs+1 0.5443 0.1725 0.2537 1 0.0
O8 O-2 0.75 0.2834 0 1 0.0
N3 N+5 0.75 0.4136 0 1 0.0
N1 N+5 0.2333 0.3691 0.1636 1 0.0
O9 O-2 0.4902 0.2493 0.0414 1 0.0
O3 O-2 0.3345 0.3689 0.1404 1 0.0
O7 O-2 0.6552 0.4851 0.0088 1 0.0
O5 O-2 0.3464 0.0495 0.1122 1 0.0
O6 O-2 0.7487 0.1359 0.1501 1 0.0
N2 N+5 0.7489 0.031 0.1064 1 0.0
O2 O-2 0.2217 0.434 0.222 1 0.0
